data_1546379
loop_
_publ_author_name
'Lutgert, B.'
'Babel, D.'

_publ_section_title
;
 Crystal structure refinements of sodium trifluorometallates NaMF3 (M =
 Mg, Co, Ni, Zn) : tilting of octahedra and tolerance factor of
 orthorhombic fluoroperovskites
;
_journal_name_full 'Zeitschrift fur anorganische und allgemeine Chemie'
_journal_page_first 133
_journal_page_last 140
_journal_volume 616
_journal_year 1992
_chemical_formula_sum 'Co F3 Na'
_chemical_formula_weight 138.92
_space_group_IT_number 62
_symmetry_cell_setting orthorhombic
_symmetry_Int_Tables_number 62
_symmetry_space_group_name_Hall '-P 2c 2ab'
_symmetry_space_group_name_H-M 'P b n m'
_cell_angle_alpha 90.
_cell_angle_beta 90.
_cell_angle_gamma 90.
_cell_formula_units_Z 4
_cell_length_a 5.422(1)
_cell_length_b 5.606(1)
_cell_length_c 7.786(1)
_cell_volume 236.66(7)
_diffrn_ambient_temperature 293
_diffrn_radiation_probe x-ray
_diffrn_radiation_type MoK\a
_diffrn_radiation_wavelength 0.71069
_exptl_absorpt_coefficient_mu 7.23
_exptl_crystal_density_diffrn 3.899
_exptl_crystal_F_000 260
_refine_ls_number_reflns 347
_refine_ls_R_factor_gt 0.0377
_refine_ls_wR_factor_gt 0.0286
_refine_ls_wR_factor_ref 0.0297
_cod_data_source_file Z-Anorg-Allg-Chem-1992-616-133-140-4.cif
_cod_data_source_block NaCoF3
_cod_database_code 1546379

loop_
_space_group_symop_id
_space_group_symop_operation_xyz
1 x,y,z
2 1/2+x,1/2-y,-z
3 1/2-x,1/2+y,1/2-z
4 -x,-y,1/2+z
5 -x,-y,-z
6 1/2-x,1/2+y,z
7 1/2+x,1/2-y,1/2+z
8 x,y,1/2-z

loop_
_atom_site_label
_atom_site_type_symbol
_atom_site_thermal_displace_type
_atom_site_fract_x
_atom_site_fract_y
_atom_site_fract_z
_atom_site_occupancy
_atom_site_U_iso_or_equiv
_atom_site_calc_flag
_atom_site_refinement_flags
_atom_site_disorder_assembly
_atom_site_disorder_group
Co Co Uiso 0.50000 0.00000 0.00000 1.000 0.0092(2) . . . .
Na Na Uiso -0.0135(2) 0.0529(4) 0.25000 1.000 0.0192(4) . . . .
F1 F Uiso 0.1048(3) 0.4614(3) 0.25000 1.000 0.0147(5) . . . .
F2 F Uiso -0.3043(2) 0.3005(2) 0.0545(2) 1.000 0.0164(4) . . . .

loop_
_geom_angle_atom_site_label_1
_geom_angle_atom_site_label_2
_geom_angle_atom_site_label_3
_geom_angle
_geom_angle_site_symmetry_1
_geom_angle_site_symmetry_2
_geom_angle_site_symmetry_3
_geom_angle_publ_flag
F1 Co F2 88.05(6) 2_555 . 1_655 yes
F2 Co F2 90.65(4) 1_655 . 2_555 yes
F1 Co F2 91.95(6) 3_545 . 1_655 yes
F2 Co F2 180.00 1_655 . 5_555 yes
F2 Co F2 89.36(4) 1_655 . 6_545 yes
F1 Co F2 88.20(6) 2_555 . 2_555 yes
F1 Co F1 180.00 2_555 . 3_545 yes
F1 Co F2 91.95(6) 2_555 . 5_555 yes
F1 Co F2 91.80(6) 2_555 . 6_545 yes
F1 Co F2 91.80(6) 3_545 . 2_555 yes
F2 Co F2 89.36(4) 2_555 . 5_555 yes
F2 Co F2 180.00 2_555 . 6_545 yes
F1 Co F2 88.05(6) 3_545 . 5_555 yes
F1 Co F2 88.20(6) 3_545 . 6_545 yes
F2 Co F2 90.65(4) 5_555 . 6_545 yes
Co F1 Co 145.31(9) 2_455 . 3_555 yes
Co F2 Co 146.38(7) 1_455 . 2_455 yes

loop_
_geom_bond_atom_site_label_1
_geom_bond_atom_site_label_2
_geom_bond_distance
_geom_bond_site_symmetry_1
_geom_bond_site_symmetry_2
_geom_bond_publ_flag
Co F2 2.0357(12) . 1_655 yes
Co F1 2.0393(6) . 2_555 yes
Co F2 2.0379(12) . 2_555 yes
Co F1 2.0393(6) . 3_545 yes
Co F2 2.0357(12) . 5_555 yes
Co F2 2.0379(12) . 6_545 yes
